data_4349366
loop_
_publ_author_name
'Esteruelas, Miguel A.'
'Garc\'ia-Yebra, Cristina'
'Mart\'in, Jaime'
'O\~nate, Enrique'

_publ_section_title
;
 mer, fac, and Bidentate Coordination of an Alkyl-POP Ligand in the
 Chemistry of Nonclassical Osmium Hydrides.
;
_journal_issue 1
_journal_name_full 'Inorganic chemistry'
_journal_page_first 676
_journal_page_last 683
_journal_paper_doi 10.1021/acs.inorgchem.6b02837
_journal_volume 56
_journal_year 2017
_chemical_formula_moiety '2(C27 H45 O Os P2), 2(C12 H24 K O6), C4 H8 O, C5 H12'
_chemical_formula_sum 'C43.5 H79 K O7.5 Os P2'
_chemical_formula_weight 1013.31
_space_group_IT_number 14
_space_group_name_Hall '-P 2yn'
_space_group_name_H-M_alt 'P 1 21/n 1'
_symmetry_cell_setting monoclinic
_symmetry_space_group_name_H-M 'P 1 21/n 1'
_atom_sites_solution_hydrogens geom
_atom_sites_solution_primary direct
_atom_sites_solution_secondary difmap
_audit_creation_method SHELXL-97
_cell_angle_alpha 90.00
_cell_angle_beta 109.6270(10)
_cell_angle_gamma 90.00
_cell_formula_units_Z 4
_cell_length_a 17.0875(9)
_cell_length_b 15.2536(8)
_cell_length_c 19.5724(10)
_cell_measurement_reflns_used 9934
_cell_measurement_temperature 100(2)
_cell_measurement_theta_max 27
_cell_measurement_theta_min 2
_cell_volume 4805.1(4)
_computing_cell_refinement 'SAINT+ v. 7.56a (Bruker AXS, 2008)'
_computing_data_collection 'apex2 v. 7.0 (Bruker AXS, 2009)'
_computing_data_reduction 'SAINT+ v. 7.56a (Bruker AXS, 2008)'
_computing_molecular_graphics 'XP, SHELXTL v. 6.14 (Bruker, 2000)'
_computing_publication_material 'XCIF, SHELXTL v. 6.14 (Bruker, 2000)'
_computing_structure_refinement 'SHELXL-97 (Sheldrick, 1997)'
_computing_structure_solution 'SHELXS-97 (Sheldrick, 1990)'
_diffrn_ambient_temperature 100(2)
_diffrn_detector_area_resol_mean 8.33
_diffrn_measured_fraction_theta_full 0.998
_diffrn_measured_fraction_theta_max 0.945
_diffrn_measurement_device_type 'Bruker APEX DUO system'
_diffrn_measurement_method '\w rotations with narrow frames'
_diffrn_radiation_monochromator graphite
_diffrn_radiation_source 'normal-focus sealed tube'
_diffrn_radiation_type MoK\a
_diffrn_radiation_wavelength 0.71073
_diffrn_reflns_av_R_equivalents 0.0583
_diffrn_reflns_av_sigmaI/netI 0.0404
_diffrn_reflns_limit_h_max 22
_diffrn_reflns_limit_h_min -22
_diffrn_reflns_limit_k_max 20
_diffrn_reflns_limit_k_min -20
_diffrn_reflns_limit_l_max 26
_diffrn_reflns_limit_l_min -26
_diffrn_reflns_number 82792
_diffrn_reflns_theta_full 27.50
_diffrn_reflns_theta_max 28.67
_diffrn_reflns_theta_min 2.21
_diffrn_standards_decay_% 0
_exptl_absorpt_coefficient_mu 2.852
_exptl_absorpt_correction_T_max 0.862
_exptl_absorpt_correction_T_min 0.679
_exptl_absorpt_correction_type multi-scan
_exptl_absorpt_process_details
;
Absorption correction performed with SADABS program. This is based on the
method of Blessing: Blessing, R. H., Acta Crystallogr., Sect. A 1995, 51, 33.

SADABS: Area-Detector Absorption Correction. Bruker-AXS 
within SAINT+ package, v. 6.1 (2000).
;
_exptl_crystal_colour yellow
_exptl_crystal_density_diffrn 1.401
_exptl_crystal_density_method 'not measured'
_exptl_crystal_description 'irregular block'
_exptl_crystal_F_000 2100
_exptl_crystal_size_max 0.25
_exptl_crystal_size_mid 0.06
_exptl_crystal_size_min 0.06
_refine_diff_density_max 2.348
_refine_diff_density_min -1.381
_refine_diff_density_rms 0.127
_refine_ls_extinction_method none
_refine_ls_goodness_of_fit_ref 1.031
_refine_ls_hydrogen_treatment mixed
_refine_ls_matrix_type full
_refine_ls_number_parameters 510
_refine_ls_number_reflns 11705
_refine_ls_number_restraints 17
_refine_ls_restrained_S_all 1.032
_refine_ls_R_factor_all 0.0549
_refine_ls_R_factor_gt 0.0386
_refine_ls_shift/su_max 0.002
_refine_ls_shift/su_mean 0.000
_refine_ls_structure_factor_coef Fsqd
_refine_ls_weighting_details 'calc w=1/[\s^2^(Fo^2^)+(0.0411P)^2^+12.6647P] where P=(Fo^2^+2Fc^2^)/3'
_refine_ls_weighting_scheme calc
_refine_ls_wR_factor_gt 0.0857
_refine_ls_wR_factor_ref 0.0946
_reflns_number_gt 9412
_reflns_number_total 11705
_reflns_threshold_expression >2sigma(I)
_cod_data_source_file ic6b02837_si_002.cif
_cod_data_source_block 8
_cod_original_sg_symbol_H-M P21/n
_cod_original_formula_sum 'C43.50 H79 K O7.50 Os P2'
_cod_database_code 4349366

loop_
_symmetry_equiv_pos_as_xyz
'x, y, z'
'-x+1/2, y+1/2, -z+1/2'
'-x, -y, -z'
'x-1/2, -y-1/2, z-1/2'

loop_
_atom_site_label
_atom_site_type_symbol
_atom_site_fract_x
_atom_site_fract_y
_atom_site_fract_z
_atom_site_U_iso_or_equiv
_atom_site_adp_type
_atom_site_occupancy
_atom_site_symmetry_multiplicity
_atom_site_calc_flag
_atom_site_refinement_flags
_atom_site_disorder_assembly
_atom_site_disorder_group
Os Os 0.636646(9) 0.119575(9) 0.795114(8) 0.01675(5) Uani 1 1 d D . .
H1 H 0.612(3) 0.0192(9) 0.791(2) 0.020 Uiso 1 1 d D . .
H2 H 0.615(3) 0.2206(9) 0.783(2) 0.020 Uiso 1 1 d D . .
H3 H 0.7154(16) 0.180(2) 0.805(2) 0.020 Uiso 1 1 d D . .
H4 H 0.7186(15) 0.062(2) 0.817(2) 0.020 Uiso 1 1 d D . .
H5 H 0.648(3) 0.105(3) 0.7188(12) 0.020 Uiso 1 1 d D . .
K K 0.80956(5) 0.12529(6) 0.72730(5) 0.02239(17) Uani 1 1 d . . .
P1 P 0.65279(6) 0.12453(6) 0.91702(5) 0.01671(19) Uani 1 1 d . . .
P2 P 0.49622(6) 0.12466(7) 0.72709(5) 0.0188(2) Uani 1 1 d . . .
O1 O 0.48465(17) 0.19311(18) 0.86459(14) 0.0202(6) Uani 1 1 d . . .
O2 O 0.7751(2) 0.0505(2) 0.58125(17) 0.0311(7) Uani 1 1 d . . .
O3 O 0.8710(2) -0.0419(2) 0.70620(17) 0.0326(7) Uani 1 1 d . . .
O4 O 0.97067(19) 0.05438(19) 0.82564(16) 0.0286(7) Uani 1 1 d . . .
O5 O 0.92083(19) 0.22370(19) 0.84248(17) 0.0296(7) Uani 1 1 d . . .
O6 O 0.8165(2) 0.3121(2) 0.72137(18) 0.0332(7) Uani 1 1 d . . .
O7 O 0.7173(2) 0.2159(2) 0.60144(17) 0.0314(7) Uani 1 1 d . . .
C1 C 0.6142(2) 0.2206(3) 0.9552(2) 0.0192(8) Uani 1 1 d . . .
C2 C 0.6598(3) 0.2727(3) 1.0145(2) 0.0247(9) Uani 1 1 d . . .
H02 H 0.7163 0.2587 1.0398 0.030 Uiso 1 1 calc R . .
C3 C 0.6243(3) 0.3441(3) 1.0369(2) 0.0275(9) Uani 1 1 d . . .
H03 H 0.6569 0.3787 1.0766 0.033 Uiso 1 1 calc R . .
C4 C 0.5415(3) 0.3654(3) 1.0017(2) 0.0285(9) Uani 1 1 d . . .
H04 H 0.5178 0.4147 1.0172 0.034 Uiso 1 1 calc R . .
C5 C 0.4932(3) 0.3148(3) 0.9440(2) 0.0232(8) Uani 1 1 d . . .
C6 C 0.5319(2) 0.2442(2) 0.9227(2) 0.0196(8) Uani 1 1 d . . .
C7 C 0.4013(3) 0.3275(3) 0.9031(2) 0.0286(10) Uani 1 1 d . . .
C8 C 0.3524(3) 0.2568(4) 0.9284(3) 0.0398(12) Uani 1 1 d . . .
H8A H 0.3641 0.2623 0.9808 0.060 Uiso 1 1 calc R . .
H8B H 0.3694 0.1985 0.9176 0.060 Uiso 1 1 calc R . .
H8C H 0.2928 0.2646 0.9029 0.060 Uiso 1 1 calc R . .
C9 C 0.3707(3) 0.4184(4) 0.9159(3) 0.0435(14) Uani 1 1 d . . .
H9A H 0.3836 0.4278 0.9681 0.065 Uiso 1 1 calc R . .
H9B H 0.3105 0.4222 0.8914 0.065 Uiso 1 1 calc R . .
H9C H 0.3984 0.4633 0.8965 0.065 Uiso 1 1 calc R . .
C10 C 0.3893(3) 0.3114(3) 0.8233(2) 0.0257(9) Uani 1 1 d . . .
C11 C 0.4330(2) 0.2417(3) 0.8072(2) 0.0219(8) Uani 1 1 d . . .
C12 C 0.4295(2) 0.2167(3) 0.7378(2) 0.0223(8) Uani 1 1 d . . .
C13 C 0.3753(3) 0.2666(3) 0.6812(2) 0.0323(10) Uani 1 1 d . . .
H13 H 0.3693 0.2522 0.6324 0.039 Uiso 1 1 calc R . .
C14 C 0.3303(3) 0.3364(4) 0.6946(3) 0.0416(13) Uani 1 1 d . . .
H14 H 0.2941 0.3688 0.6552 0.050 Uiso 1 1 calc R . .
C15 C 0.3377(3) 0.3592(3) 0.7649(2) 0.0357(11) Uani 1 1 d . . .
H15 H 0.3074 0.4078 0.7733 0.043 Uiso 1 1 calc R . .
C16 C 0.7623(2) 0.1243(3) 0.9805(2) 0.0220(8) Uani 1 1 d . . .
H16 H 0.7612 0.1341 1.0307 0.026 Uiso 1 1 calc R . .
C17 C 0.8060(3) 0.0369(3) 0.9800(3) 0.0323(10) Uani 1 1 d . . .
H17A H 0.7980 0.0199 0.9298 0.048 Uiso 1 1 calc R . .
H17B H 0.7826 -0.0083 1.0030 0.048 Uiso 1 1 calc R . .
H17C H 0.8656 0.0431 1.0068 0.048 Uiso 1 1 calc R . .
C18 C 0.8132(3) 0.1987(3) 0.9628(2) 0.0253(9) Uani 1 1 d . . .
H18A H 0.8669 0.2036 1.0018 0.038 Uiso 1 1 calc R . .
H18B H 0.7828 0.2541 0.9585 0.038 Uiso 1 1 calc R . .
H18C H 0.8221 0.1859 0.9169 0.038 Uiso 1 1 calc R . .
C19 C 0.6021(3) 0.0411(3) 0.9597(2) 0.0262(9) Uani 1 1 d . . .
H19 H 0.5412 0.0537 0.9389 0.031 Uiso 1 1 calc R . .
C20 C 0.6115(3) -0.0540(3) 0.9384(3) 0.0313(10) Uani 1 1 d . . .
H20A H 0.6637 -0.0782 0.9712 0.047 Uiso 1 1 calc R . .
H20B H 0.6119 -0.0557 0.8884 0.047 Uiso 1 1 calc R . .
H20C H 0.5648 -0.0888 0.9418 0.047 Uiso 1 1 calc R . .
C21 C 0.6232(3) 0.0479(3) 1.0421(3) 0.0364(11) Uani 1 1 d . . .
H21A H 0.5870 0.0086 1.0575 0.055 Uiso 1 1 calc R . .
H21B H 0.6149 0.1084 1.0551 0.055 Uiso 1 1 calc R . .
H21C H 0.6814 0.0311 1.0663 0.055 Uiso 1 1 calc R . .
C22 C 0.4746(3) 0.1312(3) 0.6268(2) 0.0302(10) Uani 1 1 d . . .
H22 H 0.4134 0.1391 0.6026 0.036 Uiso 1 1 calc R . .
C23 C 0.5182(3) 0.2084(4) 0.6064(3) 0.0388(12) Uani 1 1 d . . .
H23A H 0.5785 0.2004 0.6273 0.058 Uiso 1 1 calc R . .
H23B H 0.5023 0.2626 0.6252 0.058 Uiso 1 1 calc R . .
H23C H 0.5020 0.2121 0.5534 0.058 Uiso 1 1 calc R . .
C24 C 0.4999(3) 0.0471(4) 0.5980(3) 0.0447(14) Uani 1 1 d . . .
H24A H 0.4929 0.0544 0.5466 0.067 Uiso 1 1 calc R . .
H24B H 0.4648 -0.0013 0.6036 0.067 Uiso 1 1 calc R . .
H24C H 0.5582 0.0340 0.6253 0.067 Uiso 1 1 calc R . .
C25 C 0.4273(3) 0.0305(4) 0.7301(3) 0.0528(16) Uani 1 1 d . . .
H25 H 0.4540 -0.0221 0.7167 0.063 Uiso 1 1 calc R . .
C26 C 0.3392(4) 0.0351(5) 0.6720(4) 0.088(3) Uani 1 1 d . . .
H26A H 0.3112 -0.0215 0.6693 0.132 Uiso 1 1 calc R . .
H26B H 0.3440 0.0490 0.6247 0.132 Uiso 1 1 calc R . .
H26C H 0.3067 0.0809 0.6853 0.132 Uiso 1 1 calc R . .
C27 C 0.4203(4) 0.0102(5) 0.7976(4) 0.0659(19) Uani 1 1 d . . .
H27A H 0.3859 0.0544 0.8102 0.099 Uiso 1 1 calc R . .
H27B H 0.4757 0.0095 0.8346 0.099 Uiso 1 1 calc R . .
H27C H 0.3945 -0.0477 0.7952 0.099 Uiso 1 1 calc R . .
C28 C 0.7725(3) -0.0421(3) 0.5868(3) 0.0399(12) Uani 1 1 d . . .
H28A H 0.7585 -0.0688 0.5380 0.048 Uiso 1 1 calc R . .
H28B H 0.7291 -0.0592 0.6074 0.048 Uiso 1 1 calc R . .
C29 C 0.8552(4) -0.0744(3) 0.6345(3) 0.0435(13) Uani 1 1 d . . .
H29A H 0.8556 -0.1393 0.6350 0.052 Uiso 1 1 calc R . .
H29B H 0.8990 -0.0540 0.6157 0.052 Uiso 1 1 calc R . .
C30 C 0.9486(3) -0.0740(3) 0.7529(3) 0.0389(12) Uani 1 1 d . . .
H30A H 0.9936 -0.0555 0.7348 0.047 Uiso 1 1 calc R . .
H30B H 0.9477 -0.1389 0.7541 0.047 Uiso 1 1 calc R . .
C31 C 0.9642(3) -0.0381(3) 0.8278(3) 0.0370(11) Uani 1 1 d . . .
H31A H 0.9180 -0.0545 0.8451 0.044 Uiso 1 1 calc R . .
H31B H 1.0163 -0.0630 0.8618 0.044 Uiso 1 1 calc R . .
C32 C 0.9892(3) 0.0928(3) 0.8951(3) 0.0356(11) Uani 1 1 d . . .
H32A H 1.0416 0.0683 0.9287 0.043 Uiso 1 1 calc R . .
H32B H 0.9442 0.0801 0.9149 0.043 Uiso 1 1 calc R . .
C33 C 0.9976(3) 0.1899(3) 0.8880(3) 0.0373(11) Uani 1 1 d . . .
H33A H 1.0133 0.2179 0.9363 0.045 Uiso 1 1 calc R . .
H33B H 1.0416 0.2026 0.8669 0.045 Uiso 1 1 calc R . .
C34 C 0.9220(3) 0.3165(3) 0.8366(3) 0.0387(12) Uani 1 1 d . . .
H34A H 0.9624 0.3343 0.8128 0.046 Uiso 1 1 calc R . .
H34B H 0.9391 0.3434 0.8854 0.046 Uiso 1 1 calc R . .
C35 C 0.8366(3) 0.3472(3) 0.7924(3) 0.0399(12) Uani 1 1 d . . .
H35A H 0.7957 0.3269 0.8148 0.048 Uiso 1 1 calc R . .
H35B H 0.8350 0.4120 0.7904 0.048 Uiso 1 1 calc R . .
C36 C 0.7363(3) 0.3413(3) 0.6778(3) 0.0413(12) Uani 1 1 d . . .
H36A H 0.7338 0.4062 0.6783 0.050 Uiso 1 1 calc R . .
H36B H 0.6937 0.3180 0.6969 0.050 Uiso 1 1 calc R . .
C37 C 0.7203(3) 0.3093(3) 0.6020(3) 0.0423(13) Uani 1 1 d . . .
H37A H 0.6669 0.3331 0.5695 0.051 Uiso 1 1 calc R . .
H37B H 0.7650 0.3296 0.5842 0.051 Uiso 1 1 calc R . .
C38 C 0.7035(3) 0.1809(4) 0.5317(3) 0.0418(12) Uani 1 1 d . . .
H38A H 0.7497 0.1973 0.5145 0.050 Uiso 1 1 calc R . .
H38B H 0.6512 0.2047 0.4972 0.050 Uiso 1 1 calc R . .
C39 C 0.6979(3) 0.0835(4) 0.5355(3) 0.0403(12) Uani 1 1 d . . .
H39A H 0.6534 0.0671 0.5549 0.048 Uiso 1 1 calc R . .
H39B H 0.6842 0.0581 0.4863 0.048 Uiso 1 1 calc R . .
C43A C 0.9916(6) 0.1600(8) 0.6701(9) 0.0767(13) Uiso 0.50 1 d PD A 1
H43A H 0.9669 0.1519 0.7087 0.092 Uiso 0.50 1 calc PR A 1
H43B H 0.9471 0.1544 0.6224 0.092 Uiso 0.50 1 calc PR A 1
O8A O 1.0544(6) 0.0975(5) 0.6768(5) 0.0767(13) Uiso 0.50 1 d PD A 1
C40A C 1.1253(7) 0.1266(7) 0.7328(8) 0.0767(13) Uiso 0.50 1 d PD A 1
H40A H 1.1768 0.1065 0.7251 0.092 Uiso 0.50 1 calc PR A 1
H40B H 1.1253 0.1054 0.7806 0.092 Uiso 0.50 1 calc PR A 1
C41A C 1.1176(9) 0.2249(7) 0.7277(12) 0.0767(13) Uiso 0.50 1 d PD A 1
H41A H 1.1260 0.2501 0.7763 0.092 Uiso 0.50 1 calc PR A 1
H41B H 1.1605 0.2494 0.7094 0.092 Uiso 0.50 1 calc PR A 1
C42A C 1.0325(8) 0.2476(6) 0.6769(8) 0.0767(13) Uiso 0.50 1 d PD A 1
H42A H 1.0049 0.2917 0.6981 0.092 Uiso 0.50 1 calc PR A 1
H42B H 1.0341 0.2690 0.6296 0.092 Uiso 0.50 1 calc PR A 1
C44 C 0.9625(9) 0.2227(10) 0.6474(8) 0.0767(13) Uiso 0.50 1 d PD B 2
H44A H 0.9565 0.2703 0.6789 0.115 Uiso 0.50 1 calc PR B 2
H44B H 0.9101 0.1902 0.6288 0.115 Uiso 0.50 1 calc PR B 2
H44C H 0.9766 0.2472 0.6068 0.115 Uiso 0.50 1 calc PR B 2
C45 C 1.0321(8) 0.1603(10) 0.6912(9) 0.0767(13) Uiso 0.50 1 d PD B 2
H45A H 1.0165 0.1346 0.7313 0.092 Uiso 0.50 1 calc PR B 2
H45B H 1.0368 0.1117 0.6593 0.092 Uiso 0.50 1 calc PR B 2
C46 C 1.1165(9) 0.2047(9) 0.7229(13) 0.0767(13) Uiso 0.50 1 d PD B 2
H46A H 1.1279 0.2369 0.6833 0.092 Uiso 0.50 1 calc PR B 2
H46B H 1.1127 0.2487 0.7588 0.092 Uiso 0.50 1 calc PR B 2
C47 C 1.1905(9) 0.1460(10) 0.7594(7) 0.0767(13) Uiso 0.50 1 d PD B 2
H47A H 1.2417 0.1820 0.7746 0.092 Uiso 0.50 1 calc PR B 2
H47B H 1.1958 0.1022 0.7239 0.092 Uiso 0.50 1 calc PR B 2
C48 C 1.1830(10) 0.0982(10) 0.8257(8) 0.0767(13) Uiso 0.50 1 d PD B 2
H48A H 1.1808 0.1412 0.8622 0.115 Uiso 0.50 1 calc PR B 2
H48B H 1.2313 0.0599 0.8462 0.115 Uiso 0.50 1 calc PR B 2
H48C H 1.1322 0.0628 0.8111 0.115 Uiso 0.50 1 calc PR B 2

loop_
_atom_site_aniso_label
_atom_site_aniso_U_11
_atom_site_aniso_U_22
_atom_site_aniso_U_33
_atom_site_aniso_U_23
_atom_site_aniso_U_13
_atom_site_aniso_U_12
Os 0.01395(8) 0.02019(8) 0.01686(8) -0.00103(6) 0.00615(6) -0.00004(6)
K 0.0211(4) 0.0239(4) 0.0236(4) 0.0003(3) 0.0094(3) 0.0011(3)
P1 0.0161(5) 0.0185(5) 0.0161(4) 0.0010(4) 0.0061(4) 0.0019(4)
P2 0.0147(5) 0.0236(5) 0.0176(5) -0.0028(4) 0.0049(4) -0.0005(4)
O1 0.0165(14) 0.0239(14) 0.0195(14) -0.0007(11) 0.0053(11) 0.0026(11)
O2 0.0296(17) 0.0367(17) 0.0270(16) -0.0011(13) 0.0094(14) 0.0025(14)
O3 0.0360(19) 0.0281(16) 0.0307(17) -0.0059(13) 0.0072(14) 0.0054(14)
O4 0.0295(17) 0.0267(15) 0.0295(17) -0.0009(12) 0.0100(14) 0.0012(13)
O5 0.0273(17) 0.0258(15) 0.0353(18) -0.0027(13) 0.0100(14) -0.0018(13)
O6 0.0310(18) 0.0254(16) 0.044(2) 0.0035(14) 0.0140(15) 0.0016(13)
O7 0.0336(18) 0.0337(17) 0.0316(17) 0.0092(13) 0.0172(14) 0.0036(14)
C1 0.019(2) 0.0237(19) 0.0154(18) -0.0003(15) 0.0071(15) 0.0025(15)
C2 0.026(2) 0.026(2) 0.019(2) -0.0001(16) 0.0047(17) -0.0003(17)
C3 0.032(2) 0.031(2) 0.019(2) -0.0052(17) 0.0072(18) 0.0040(18)
C4 0.036(2) 0.029(2) 0.019(2) -0.0049(16) 0.0067(18) 0.0099(19)
C5 0.026(2) 0.025(2) 0.018(2) 0.0036(16) 0.0076(17) 0.0086(17)
C6 0.021(2) 0.0210(19) 0.0176(19) 0.0002(15) 0.0079(16) 0.0013(15)
C7 0.027(2) 0.039(2) 0.018(2) -0.0039(17) 0.0060(18) 0.0141(19)
C8 0.024(2) 0.068(4) 0.031(3) 0.002(2) 0.014(2) 0.008(2)
C9 0.038(3) 0.058(3) 0.029(3) -0.008(2) 0.004(2) 0.030(3)
C10 0.018(2) 0.038(2) 0.020(2) -0.0002(17) 0.0048(16) 0.0061(17)
C11 0.0148(19) 0.034(2) 0.0165(19) 0.0008(16) 0.0045(15) 0.0031(16)
C12 0.0133(19) 0.032(2) 0.021(2) -0.0035(16) 0.0041(16) 0.0031(16)
C13 0.027(2) 0.052(3) 0.015(2) -0.0029(19) 0.0026(17) 0.013(2)
C14 0.033(3) 0.062(3) 0.023(2) 0.003(2) 0.001(2) 0.026(2)
C15 0.027(2) 0.053(3) 0.025(2) -0.001(2) 0.0058(19) 0.020(2)
C16 0.0168(18) 0.031(2) 0.0166(18) 0.0025(16) 0.0037(15) 0.0037(16)
C17 0.026(2) 0.039(3) 0.029(2) 0.0057(19) 0.0053(19) 0.014(2)
C18 0.017(2) 0.036(2) 0.020(2) -0.0021(17) 0.0030(16) -0.0033(17)
C19 0.026(2) 0.025(2) 0.032(2) 0.0050(17) 0.0159(19) 0.0020(17)
C20 0.038(3) 0.021(2) 0.041(3) 0.0037(18) 0.021(2) -0.0012(18)
C21 0.049(3) 0.033(2) 0.038(3) 0.004(2) 0.030(2) -0.001(2)
C22 0.020(2) 0.046(3) 0.021(2) -0.0070(19) 0.0030(17) 0.0104(19)
C23 0.038(3) 0.060(3) 0.023(2) 0.015(2) 0.015(2) 0.018(2)
C24 0.042(3) 0.056(3) 0.031(3) -0.022(2) 0.006(2) 0.012(3)
C25 0.026(3) 0.054(3) 0.070(4) 0.022(3) 0.004(3) -0.017(2)
C26 0.033(3) 0.098(6) 0.107(6) 0.035(5) -0.012(4) -0.040(4)
C27 0.055(4) 0.078(5) 0.062(4) -0.006(4) 0.016(3) -0.025(4)
C28 0.051(3) 0.034(3) 0.032(3) -0.008(2) 0.011(2) 0.000(2)
C29 0.061(4) 0.035(3) 0.034(3) -0.011(2) 0.015(3) 0.011(2)
C30 0.035(3) 0.029(2) 0.049(3) -0.001(2) 0.009(2) 0.009(2)
C31 0.035(3) 0.029(2) 0.040(3) 0.008(2) 0.003(2) 0.004(2)
C32 0.029(2) 0.046(3) 0.026(2) 0.000(2) 0.0010(19) 0.009(2)
C33 0.027(2) 0.044(3) 0.037(3) -0.011(2) 0.005(2) 0.001(2)
C34 0.050(3) 0.027(2) 0.040(3) -0.005(2) 0.015(2) -0.006(2)
C35 0.050(3) 0.022(2) 0.052(3) 0.001(2) 0.022(3) 0.003(2)
C36 0.035(3) 0.023(2) 0.065(4) 0.006(2) 0.015(3) 0.004(2)
C37 0.034(3) 0.036(3) 0.053(3) 0.024(2) 0.010(2) 0.000(2)
C38 0.035(3) 0.059(3) 0.032(3) 0.013(2) 0.013(2) 0.013(2)
C39 0.028(3) 0.061(3) 0.028(3) -0.008(2) 0.004(2) 0.008(2)

loop_
_atom_type_symbol
_atom_type_description
_atom_type_scat_dispersion_real
_atom_type_scat_dispersion_imag
_atom_type_scat_source
C C 0.0033 0.0016 'International Tables Vol C Tables 4.2.6.8 and 6.1.1.4'
H H 0.0000 0.0000 'International Tables Vol C Tables 4.2.6.8 and 6.1.1.4'
O O 0.0106 0.0060 'International Tables Vol C Tables 4.2.6.8 and 6.1.1.4'
P P 0.1023 0.0942 'International Tables Vol C Tables 4.2.6.8 and 6.1.1.4'
K K 0.2009 0.2494 'International Tables Vol C Tables 4.2.6.8 and 6.1.1.4'
Os Os -1.2165 7.6030 'International Tables Vol C Tables 4.2.6.8 and 6.1.1.4'

loop_
_geom_angle_atom_site_label_1
_geom_angle_atom_site_label_2
_geom_angle_atom_site_label_3
_geom_angle
P1 Os P2 109.46(3)
P1 Os K 123.26(3)
P2 Os K 127.01(3)
P1 Os H1 90.9(15)
P2 Os H1 78.3(15)
K Os H1 104.1(15)
P1 Os H2 93.5(15)
P2 Os H2 74.5(15)
K Os H2 96.1(15)
H1 Os H2 152(2)
P1 Os H3 92.7(15)
P2 Os H3 136.4(15)
K Os H3 43.2(15)
H1 Os H3 140(2)
H2 Os H3 67(2)
P1 Os H4 87.4(15)
P2 Os H4 145.1(15)
K Os H4 50.0(15)
H1 Os H4 71(2)
H2 Os H4 137(2)
H3 Os H4 70(2)
P1 Os H5 165.6(16)
P2 Os H5 83.9(16)
K Os H5 44.4(16)
H1 Os H5 86(2)
H2 Os H5 95(2)
H3 Os H5 81(2)
H4 Os H5 78(2)
O7 K O3 116.19(9)
O7 K O5 117.75(10)
O3 K O5 114.09(9)
O7 K O6 59.39(10)
O3 K O6 150.16(10)
O5 K O6 58.61(9)
O7 K O2 57.88(9)
O3 K O2 58.32(9)
O5 K O2 146.75(9)
O6 K O2 110.12(10)
O7 K O4 150.57(9)
O3 K O4 57.45(9)
O5 K O4 56.83(9)
O6 K O4 110.26(9)
O2 K O4 109.02(9)
O7 K Os 92.67(7)
O3 K Os 114.74(7)
O5 K Os 97.63(7)
O6 K Os 95.10(7)
O2 K Os 115.10(7)
O4 K Os 116.38(6)
O7 K H3 94.6(9)
O3 K H3 132.8(7)
O5 K H3 75.8(5)
O6 K H3 75.9(6)
O2 K H3 135.0(6)
O4 K H3 110.0(8)
Os K H3 23.7(4)
O7 K H4 116.3(4)
O3 K H4 95.0(6)
O5 K H4 92.9(8)
O6 K H4 113.6(6)
O2 K H4 119.2(8)
O4 K H4 93.2(4)
Os K H4 25.1(3)
H3 K H4 37.8(9)
O7 K H5 75.1(7)
O3 K H5 107.8(8)
O5 K H5 120.1(5)
O6 K H5 99.5(8)
O2 K H5 91.7(4)
O4 K H5 134.0(7)
Os K H5 24.0(4)
H3 K H5 44.3(7)
H4 K H5 41.8(8)
C1 P1 C16 98.34(18)
C1 P1 C19 94.37(18)
C16 P1 C19 102.14(19)
C1 P1 Os 120.31(12)
C16 P1 Os 115.67(13)
C19 P1 Os 121.50(15)
C12 P2 C25 99.2(3)
C12 P2 C22 99.47(19)
C25 P2 C22 99.7(3)
C12 P2 Os 120.94(13)
C25 P2 Os 119.77(18)
C22 P2 Os 113.85(14)
C11 O1 C6 113.5(3)
C39 O2 C28 110.8(4)
C39 O2 K 108.4(3)
C28 O2 K 108.2(3)
C30 O3 C29 109.9(4)
C30 O3 K 121.8(3)
C29 O3 K 119.9(3)
C32 O4 C31 112.3(4)
C32 O4 K 109.3(2)
C31 O4 K 108.4(3)
C33 O5 C34 112.3(4)
C33 O5 K 122.7(3)
C34 O5 K 119.1(3)
C35 O6 C36 109.7(4)
C35 O6 K 109.6(3)
C36 O6 K 107.0(3)
C38 O7 C37 112.4(4)
C38 O7 K 121.7(3)
C37 O7 K 118.6(3)
C6 C1 C2 115.4(4)
C6 C1 P1 117.5(3)
C2 C1 P1 127.1(3)
C3 C2 C1 121.7(4)
C3 C2 H02 119.2
C1 C2 H02 119.2
C2 C3 C4 120.5(4)
C2 C3 H03 119.7
C4 C3 H03 119.7
C5 C4 C3 120.1(4)
C5 C4 H04 119.9
C3 C4 H04 119.9
C4 C5 C6 117.3(4)
C4 C5 C7 125.9(4)
C6 C5 C7 116.8(4)
C1 C6 O1 116.8(3)
C1 C6 C5 125.0(4)
O1 C6 C5 118.2(4)
C5 C7 C10 106.3(3)
C5 C7 C9 112.3(4)
C10 C7 C9 112.2(4)
C5 C7 C8 108.5(4)
C10 C7 C8 108.3(4)
C9 C7 C8 109.2(4)
C7 C8 H8A 109.5
C7 C8 H8B 109.5
H8A C8 H8B 109.5
C7 C8 H8C 109.5
H8A C8 H8C 109.5
H8B C8 H8C 109.5
C7 C9 H9A 109.5
C7 C9 H9B 109.5
H9A C9 H9B 109.5
C7 C9 H9C 109.5
H9A C9 H9C 109.5
H9B C9 H9C 109.5
C15 C10 C11 116.9(4)
C15 C10 C7 126.0(4)
C11 C10 C7 117.1(4)
O1 C11 C12 116.9(3)
O1 C11 C10 117.8(3)
C12 C11 C10 125.3(4)
C11 C12 C13 115.0(4)
C11 C12 P2 119.2(3)
C13 C12 P2 125.8(3)
C14 C13 C12 121.7(4)
C14 C13 H13 119.1
C12 C13 H13 119.1
C15 C14 C13 120.6(4)
C15 C14 H14 119.7
C13 C14 H14 119.7
C14 C15 C10 120.5(4)
C14 C15 H15 119.7
C10 C15 H15 119.7
C17 C16 C18 109.1(3)
C17 C16 P1 112.3(3)
C18 C16 P1 111.3(3)
C17 C16 H16 108.0
C18 C16 H16 108.0
P1 C16 H16 108.0
C16 C17 H17A 109.5
C16 C17 H17B 109.5
H17A C17 H17B 109.5
C16 C17 H17C 109.5
H17A C17 H17C 109.5
H17B C17 H17C 109.5
C16 C18 H18A 109.5
C16 C18 H18B 109.5
H18A C18 H18B 109.5
C16 C18 H18C 109.5
H18A C18 H18C 109.5
H18B C18 H18C 109.5
C20 C19 C21 109.9(4)
C20 C19 P1 114.4(3)
C21 C19 P1 116.1(3)
C20 C19 H19 105.1
C21 C19 H19 105.1
P1 C19 H19 105.1
C19 C20 H20A 109.5
C19 C20 H20B 109.5
H20A C20 H20B 109.5
C19 C20 H20C 109.5
H20A C20 H20C 109.5
H20B C20 H20C 109.5
C19 C21 H21A 109.5
C19 C21 H21B 109.5
H21A C21 H21B 109.5
C19 C21 H21C 109.5
H21A C21 H21C 109.5
H21B C21 H21C 109.5
C23 C22 C24 109.4(4)
C23 C22 P2 112.1(3)
C24 C22 P2 111.3(3)
C23 C22 H22 108.0
C24 C22 H22 108.0
P2 C22 H22 108.0
C22 C23 H23A 109.5
C22 C23 H23B 109.5
H23A C23 H23B 109.5
C22 C23 H23C 109.5
H23A C23 H23C 109.5
H23B C23 H23C 109.5
C22 C24 H24A 109.5
C22 C24 H24B 109.5
H24A C24 H24B 109.5
C22 C24 H24C 109.5
H24A C24 H24C 109.5
H24B C24 H24C 109.5
C27 C25 C26 109.4(5)
C27 C25 P2 117.0(5)
C26 C25 P2 114.0(4)
C27 C25 H25 105.1
C26 C25 H25 105.1
P2 C25 H25 105.1
C25 C26 H26A 109.5
C25 C26 H26B 109.5
H26A C26 H26B 109.5
C25 C26 H26C 109.5
H26A C26 H26C 109.5
H26B C26 H26C 109.5
C25 C27 H27A 109.5
C25 C27 H27B 109.5
H27A C27 H27B 109.5
C25 C27 H27C 109.5
H27A C27 H27C 109.5
H27B C27 H27C 109.5
O2 C28 C29 109.2(4)
O2 C28 H28A 109.8
C29 C28 H28A 109.8
O2 C28 H28B 109.8
C29 C28 H28B 109.8
H28A C28 H28B 108.3
O3 C29 C28 109.2(4)
O3 C29 H29A 109.8
C28 C29 H29A 109.8
O3 C29 H29B 109.8
C28 C29 H29B 109.8
H29A C29 H29B 108.3
O3 C30 C31 108.9(4)
O3 C30 H30A 109.9
C31 C30 H30A 109.9
O3 C30 H30B 109.9
C31 C30 H30B 109.9
H30A C30 H30B 108.3
O4 C31 C30 108.9(4)
O4 C31 H31A 109.9
C30 C31 H31A 109.9
O4 C31 H31B 109.9
C30 C31 H31B 109.9
H31A C31 H31B 108.3
O4 C32 C33 108.5(4)
O4 C32 H32A 110.0
C33 C32 H32A 110.0
O4 C32 H32B 110.0
C33 C32 H32B 110.0
H32A C32 H32B 108.4
O5 C33 C32 108.8(4)
O5 C33 H33A 109.9
C32 C33 H33A 109.9
O5 C33 H33B 109.9
C32 C33 H33B 109.9
H33A C33 H33B 108.3
O5 C34 C35 108.6(4)
O5 C34 H34A 110.0
C35 C34 H34A 110.0
O5 C34 H34B 110.0
C35 C34 H34B 110.0
H34A C34 H34B 108.4
O6 C35 C34 108.4(4)
O6 C35 H35A 110.0
C34 C35 H35A 110.0
O6 C35 H35B 110.0
C34 C35 H35B 110.0
H35A C35 H35B 108.4
O6 C36 C37 108.2(4)
O6 C36 H36A 110.1
C37 C36 H36A 110.1
O6 C36 H36B 110.1
C37 C36 H36B 110.1
H36A C36 H36B 108.4
O7 C37 C36 109.2(4)
O7 C37 H37A 109.8
C36 C37 H37A 109.8
O7 C37 H37B 109.8
C36 C37 H37B 109.8
H37A C37 H37B 108.3
O7 C38 C39 108.8(4)
O7 C38 H38A 109.9
C39 C38 H38A 109.9
O7 C38 H38B 109.9
C39 C38 H38B 109.9
H38A C38 H38B 108.3
O2 C39 C38 108.9(4)
O2 C39 H39A 109.9
C38 C39 H39A 109.9
O2 C39 H39B 109.9
C38 C39 H39B 109.9
H39A C39 H39B 108.3
O8A C43A C42A 106.2(7)
O8A C43A H43A 110.5
C42A C43A H43A 110.5
O8A C43A H43B 110.5
C42A C43A H43B 110.5
H43A C43A H43B 108.7
C40A O8A C43A 106.9(7)
O8A C40A C41A 103.2(7)
O8A C40A H40A 111.1
C41A C40A H40A 111.1
O8A C40A H40B 111.1
C41A C40A H40B 111.1
H40A C40A H40B 109.1
C42A C41A C40A 108.5(7)
C42A C41A H41A 110.0
C40A C41A H41A 110.0
C42A C41A H41B 110.0
C40A C41A H41B 110.0
H41A C41A H41B 108.4
C43A C42A C41A 100.0(8)
C43A C42A H42A 111.8
C41A C42A H42A 111.8
C43A C42A H42B 111.8
C41A C42A H42B 111.8
H42A C42A H42B 109.5
C45 C44 H44A 109.5
C45 C44 H44B 109.5
H44A C44 H44B 109.5
C45 C44 H44C 109.5
H44A C44 H44C 109.5
H44B C44 H44C 109.5
C46 C45 C44 113.6(12)
C46 C45 H45A 108.8
C44 C45 H45A 108.8
C46 C45 H45B 108.8
C44 C45 H45B 108.8
H45A C45 H45B 107.7
C47 C46 C45 117.0(13)
C47 C46 H46A 108.0
C45 C46 H46A 108.0
C47 C46 H46B 108.0
C45 C46 H46B 108.0
H46A C46 H46B 107.3
C46 C47 C48 112.7(15)
C46 C47 H47A 109.0
C48 C47 H47A 109.0
C46 C47 H47B 109.0
C48 C47 H47B 109.0
H47A C47 H47B 107.8
C47 C48 H48A 109.5
C47 C48 H48B 109.5
H48A C48 H48B 109.5
C47 C48 H48C 109.5
H48A C48 H48C 109.5
H48B C48 H48C 109.5

loop_
_geom_bond_atom_site_label_1
_geom_bond_atom_site_label_2
_geom_bond_distance
Os P1 2.3092(10)
Os P2 2.3217(10)
Os K 3.6241(9)
Os H1 1.584(10)
Os H2 1.585(10)
Os H3 1.584(10)
Os H4 1.589(10)
Os H5 1.584(10)
K O7 2.803(3)
K O3 2.840(3)
K O5 2.841(3)
K O6 2.856(3)
K O2 2.947(3)
K O4 2.982(3)
K H3 2.70(4)
K H4 2.87(4)
K H5 2.73(4)
P1 C1 1.864(4)
P1 C16 1.867(4)
P1 C19 1.885(4)
P2 C12 1.865(4)
P2 C25 1.871(5)
P2 C22 1.875(4)
O1 C11 1.387(5)
O1 C6 1.392(5)
O2 C39 1.416(5)
O2 C28 1.420(6)
O3 C30 1.421(5)
O3 C29 1.426(5)
O4 C32 1.415(5)
O4 C31 1.416(5)
O5 C33 1.412(5)
O5 C34 1.422(5)
O6 C35 1.420(6)
O6 C36 1.421(6)
O7 C38 1.410(6)
O7 C37 1.425(6)
C1 C6 1.384(5)
C1 C2 1.405(5)
C2 C3 1.387(6)
C2 H02 0.9500
C3 C4 1.388(6)
C3 H03 0.9500
C4 C5 1.388(6)
C4 H04 0.9500
C5 C6 1.398(5)
C5 C7 1.516(6)
C7 C10 1.525(6)
C7 C9 1.532(6)
C7 C8 1.544(7)
C8 H8A 0.9800
C8 H8B 0.9800
C8 H8C 0.9800
C9 H9A 0.9800
C9 H9B 0.9800
C9 H9C 0.9800
C10 C15 1.392(6)
C10 C11 1.396(6)
C11 C12 1.392(5)
C12 C13 1.404(6)
C13 C14 1.390(6)
C13 H13 0.9500
C14 C15 1.382(6)
C14 H14 0.9500
C15 H15 0.9500
C16 C17 1.530(6)
C16 C18 1.539(6)
C16 H16 1.0000
C17 H17A 0.9800
C17 H17B 0.9800
C17 H17C 0.9800
C18 H18A 0.9800
C18 H18B 0.9800
C18 H18C 0.9800
C19 C20 1.532(6)
C19 C21 1.533(6)
C19 H19 1.0000
C20 H20A 0.9800
C20 H20B 0.9800
C20 H20C 0.9800
C21 H21A 0.9800
C21 H21B 0.9800
C21 H21C 0.9800
C22 C23 1.518(7)
C22 C24 1.521(6)
C22 H22 1.0000
C23 H23A 0.9800
C23 H23B 0.9800
C23 H23C 0.9800
C24 H24A 0.9800
C24 H24B 0.9800
C24 H24C 0.9800
C25 C27 1.399(8)
C25 C26 1.554(8)
C25 H25 1.0000
C26 H26A 0.9800
C26 H26B 0.9800
C26 H26C 0.9800
C27 H27A 0.9800
C27 H27B 0.9800
C27 H27C 0.9800
C28 C29 1.491(7)
C28 H28A 0.9900
C28 H28B 0.9900
C29 H29A 0.9900
C29 H29B 0.9900
C30 C31 1.503(7)
C30 H30A 0.9900
C30 H30B 0.9900
C31 H31A 0.9900
C31 H31B 0.9900
C32 C33 1.499(7)
C32 H32A 0.9900
C32 H32B 0.9900
C33 H33A 0.9900
C33 H33B 0.9900
C34 C35 1.500(7)
C34 H34A 0.9900
C34 H34B 0.9900
C35 H35A 0.9900
C35 H35B 0.9900
C36 C37 1.497(8)
C36 H36A 0.9900
C36 H36B 0.9900
C37 H37A 0.9900
C37 H37B 0.9900
C38 C39 1.491(8)
C38 H38A 0.9900
C38 H38B 0.9900
C39 H39A 0.9900
C39 H39B 0.9900
C43A O8A 1.407(8)
C43A C42A 1.493(9)
C43A H43A 0.9900
C43A H43B 0.9900
O8A C40A 1.405(8)
C40A C41A 1.506(9)
C40A H40A 0.9900
C40A H40B 0.9900
C41A C42A 1.501(9)
C41A H41A 0.9900
C41A H41B 0.9900
C42A H42A 0.9900
C42A H42B 0.9900
C44 C45 1.539(9)
C44 H44A 0.9800
C44 H44B 0.9800
C44 H44C 0.9800
C45 C46 1.525(9)
C45 H45A 0.9900
C45 H45B 0.9900
C46 C47 1.518(9)
C46 H46A 0.9900
C46 H46B 0.9900
C47 C48 1.531(9)
C47 H47A 0.9900
C47 H47B 0.9900
C48 H48A 0.9800
C48 H48B 0.9800
C48 H48C 0.9800
